data_4133119
loop_
_publ_author_name
'Antoni, Patrick W.'
'Hansmann, Max M.'

_publ_section_title
;
 Pyrylenes: A New Class of Tunable, Redox-Switchable, Photoexcitable
 Pyrylium-Carbene Hybrids with Three Stable Redox-States.
;
_journal_issue 44
_journal_name_full 'Journal of the American Chemical Society'
_journal_page_first 14823
_journal_page_last 14835
_journal_paper_doi 10.1021/jacs.8b08545
_journal_volume 140
_journal_year 2018
_chemical_formula_moiety 'F6 Sb, C35 H55 N O'
_chemical_formula_sum 'C35 H55 F6 N O Sb'
_chemical_formula_weight 741.55
_space_group_crystal_system monoclinic
_space_group_IT_number 14
_space_group_name_Hall '-P 2ybc'
_space_group_name_H-M_alt 'P 1 21/c 1'
_atom_sites_solution_hydrogens geom
_atom_sites_solution_primary dual
_audit_creation_date 2018-06-19
_audit_creation_method
;
Olex2 1.2
(compiled 2018.05.29 svn.r3508 for OlexSys, GUI svn.r5506)
;
_cell_angle_alpha 90
_cell_angle_beta 108.7390(10)
_cell_angle_gamma 90
_cell_formula_units_Z 4
_cell_length_a 16.3993(4)
_cell_length_b 10.4714(3)
_cell_length_c 21.8940(6)
_cell_measurement_reflns_used 9705
_cell_measurement_temperature 100.0
_cell_measurement_theta_max 22.93
_cell_measurement_theta_min 2.58
_cell_volume 3560.42(17)
_computing_cell_refinement 'SAINT V8.38A (?, 2016)'
_computing_data_reduction 'SAINT V8.38A (?, 2016)'
_computing_molecular_graphics 'Olex2 (Dolomanov et al., 2009)'
_computing_publication_material 'Olex2 (Dolomanov et al., 2009)'
_computing_structure_refinement 'XL (Sheldrick, 2008)'
_computing_structure_solution 'XT (Sheldrick, 2015)'
_diffrn_ambient_temperature 100.0
_diffrn_measured_fraction_theta_full 0.998
_diffrn_measured_fraction_theta_max 0.999
_diffrn_measurement_device_type 'Bruker APEX-II CCD'
_diffrn_measurement_method '\f and \w scans'
_diffrn_radiation_type AgK\a
_diffrn_radiation_wavelength 0.56086
_diffrn_reflns_av_R_equivalents 0.0404
_diffrn_reflns_av_unetI/netI 0.0272
_diffrn_reflns_Laue_measured_fraction_full 0.998
_diffrn_reflns_Laue_measured_fraction_max 0.999
_diffrn_reflns_limit_h_max 24
_diffrn_reflns_limit_h_min -24
_diffrn_reflns_limit_k_max 15
_diffrn_reflns_limit_k_min -15
_diffrn_reflns_limit_l_max 33
_diffrn_reflns_limit_l_min -33
_diffrn_reflns_number 79491
_diffrn_reflns_point_group_measured_fraction_full 0.998
_diffrn_reflns_point_group_measured_fraction_max 0.999
_diffrn_reflns_theta_full 19.665
_diffrn_reflns_theta_max 25.165
_diffrn_reflns_theta_min 2.492
_diffrn_standards_number 0
_exptl_absorpt_coefficient_mu 0.448
_exptl_absorpt_correction_T_max 0.5245
_exptl_absorpt_correction_T_min 0.4503
_exptl_absorpt_correction_type multi-scan
_exptl_absorpt_process_details
'SADABS-2016/2 (Bruker,2016/2) was used for absorption correction. wR2(int) was 0.0767 before and 0.0616 after correction. The Ratio of minimum to maximum transmission is 0.8585. The \l/2 correction factor is Not present.'
_exptl_crystal_colour yellow
_exptl_crystal_colour_primary yellow
_exptl_crystal_density_diffrn 1.383
_exptl_crystal_description block
_exptl_crystal_F_000 1540
_exptl_crystal_size_max 0.2
_exptl_crystal_size_mid 0.15
_exptl_crystal_size_min 0.1
_refine_diff_density_max 2.699
_refine_diff_density_min -1.009
_refine_diff_density_rms 0.122
_refine_ls_extinction_method none
_refine_ls_goodness_of_fit_ref 1.132
_refine_ls_hydrogen_treatment constr
_refine_ls_matrix_type full
_refine_ls_number_parameters 457
_refine_ls_number_reflns 12963
_refine_ls_number_restraints 141
_refine_ls_restrained_S_all 1.179
_refine_ls_R_factor_all 0.0601
_refine_ls_R_factor_gt 0.0527
_refine_ls_shift/su_max 0.002
_refine_ls_shift/su_mean 0.000
_refine_ls_structure_factor_coef Fsqd
_refine_ls_weighting_details 'w=1/[\s^2^(Fo^2^)+(0.0538P)^2^+5.4582P] where P=(Fo^2^+2Fc^2^)/3'
_refine_ls_weighting_scheme calc
_refine_ls_wR_factor_gt 0.1239
_refine_ls_wR_factor_ref 0.1283
_reflns_Friedel_coverage 0.000
_reflns_number_gt 11330
_reflns_number_total 12963
_reflns_threshold_expression 'I > 2\s(I)'
_cod_data_source_file ja8b08545_si_009.cif
_cod_data_source_block 3ctBu
_cod_database_code 4133119
_shelx_shelxl_version_number 2016/6
_shelx_space_group_comment
;
The symmetry employed for this shelxl refinement is uniquely defined
by the following loop, which should always be used as a source of
symmetry information in preference to the above space-group names.
They are only intended as comments.
;
_shelx_estimated_absorpt_t_max 0.957
_shelx_estimated_absorpt_t_min 0.916
_olex2_refinement_description
;
1. Fixed Uiso
 At 1.2 times of:
  All C(H) groups, All C(H,H) groups
 At 1.5 times of:
  All C(H,H,H) groups
2. Restrained distances
 F8-F9
 2.64 with sigma of 0.02
 F9-F10
 2.64 with sigma of 0.02
 F10-F7
 2.64 with sigma of 0.02
 F7-F8
 2.64 with sigma of 0.02
 F8-F2
 2.64 with sigma of 0.02
 F9-F2
 2.64 with sigma of 0.02
 F2-F10
 2.64 with sigma of 0.02
 F7-F2
 2.64 with sigma of 0.02
 F9-F1
 2.64 with sigma of 0.02
 F10-F1
 2.64 with sigma of 0.02
 F7-F1
 2.64 with sigma of 0.02
 F1-F8
 2.64 with sigma of 0.02
3. Uiso/Uaniso restraints and constraints
Uanis(Sb2) \\sim Ueq: with sigma of 0.001 and sigma for terminal atoms of 0.001
4. Rigid body (RIGU) restrains
 Sb1, F2, F1, F3, F4, F6, F5
 with sigma for 1-2 distances of 0.004 and sigma for 1-3 distances of 0.004
 F2, F1, F8, F9, F10, F7, Sb2
 with sigma for 1-2 distances of 0.0005 and sigma for 1-3 distances of 0.0005
5. Others
 Sof(F8)=Sof(F9)=Sof(F10)=Sof(F7)=Sof(Sb2)=1-FVAR(1)
 Sof(Sb1)=Sof(F3)=Sof(F4)=Sof(F6)=Sof(F5)=FVAR(1)
6.a Ternary CH refined with riding coordinates:
 C33(H33), C30(H30)
6.b Secondary CH2 refined with riding coordinates:
 C18(H18A,H18B), C12(H12A,H12B), C16(H16A,H16B)
6.c Aromatic/amide H refined with riding coordinates:
 C4(H4), C2(H2), C28(H28), C26(H26), C27(H27)
6.d Idealised Me refined as rotating group:
 C21(H21A,H21B,H21C), C23(H23A,H23B,H23C), C22(H22A,H22B,H22C), C7(H7A,H7B,
 H7C), C9(H9A,H9B,H9C), C31(H31A,H31B,H31C), C8(H8A,H8B,H8C), C34(H34A,H34B,
 H34C), C32(H32A,H32B,H32C), C35(H35A,H35B,H35C), C19(H19A,H19B,H19C), C14(H14A,
 H14B,H14C), C17(H17A,H17B,H17C), C15(H15A,H15B,H15C)
;
_olex2_submission_special_instructions 'No special instructions were received'

loop_
_space_group_symop_operation_xyz
'x, y, z'
'-x, y+1/2, -z+1/2'
'-x, -y, -z'
'x, -y-1/2, z-1/2'

loop_
_atom_site_label
_atom_site_type_symbol
_atom_site_fract_x
_atom_site_fract_y
_atom_site_fract_z
_atom_site_U_iso_or_equiv
_atom_site_adp_type
_atom_site_occupancy
_atom_site_site_symmetry_order
_atom_site_calc_flag
_atom_site_refinement_flags_posn
_atom_site_refinement_flags_adp
_atom_site_refinement_flags_occupancy
_atom_site_disorder_assembly
_atom_site_disorder_group
Sb1 Sb 0.75725(5) 0.19816(7) 0.39356(4) 0.02191(10) Uani 0.827(3) 1 d . U P A 1
O1 O 0.04140(9) 0.29681(14) 0.20650(6) 0.0153(3) Uani 1 1 d . . . . .
F2 F 0.76418(15) 0.20618(19) 0.48078(8) 0.0452(5) Uani 1 1 d D U . . .
N1 N 0.36031(9) 0.31652(15) 0.35119(7) 0.0108(3) Uani 1 1 d . . . . .
F1 F 0.75469(19) 0.1960(2) 0.30871(10) 0.0635(7) Uani 1 1 d D U . . .
F3 F 0.64806(14) 0.1227(3) 0.37209(12) 0.0500(7) Uani 0.827(3) 1 d . U P A 1
C5 C 0.09304(12) 0.29076(19) 0.16831(9) 0.0143(3) Uani 1 1 d . . . . .
C6 C 0.04020(12) 0.28209(19) 0.09773(9) 0.0155(3) Uani 1 1 d . . . . .
C1 C 0.07767(11) 0.30835(17) 0.27168(8) 0.0122(3) Uani 1 1 d . . . . .
C20 C 0.01074(11) 0.30377(18) 0.30576(9) 0.0131(3) Uani 1 1 d . . . . .
C21 C 0.05203(13) 0.3304(2) 0.37787(9) 0.0173(3) Uani 1 1 d . . . . .
H21A H 0.094498 0.263886 0.397203 0.026 Uiso 1 1 calc GR . . . .
H21B H 0.007419 0.330636 0.398797 0.026 Uiso 1 1 calc GR . . . .
H21C H 0.080605 0.413849 0.383790 0.026 Uiso 1 1 calc GR . . . .
C4 C 0.18001(12) 0.29215(19) 0.19469(9) 0.0152(3) Uani 1 1 d . . . . .
H4 H 0.214205 0.286281 0.167052 0.018 Uiso 1 1 calc R . . . .
C24 C 0.32913(11) 0.35320(17) 0.40350(8) 0.0106(3) Uani 1 1 d . . . . .
C33 C 0.31667(12) 0.58914(18) 0.36633(9) 0.0154(3) Uani 1 1 d . . . . .
H33 H 0.337628 0.552501 0.331903 0.018 Uiso 1 1 calc R . . . .
C25 C 0.31518(11) 0.48295(17) 0.41347(8) 0.0125(3) Uani 1 1 d . . . . .
C29 C 0.31467(11) 0.25566(18) 0.44348(8) 0.0121(3) Uani 1 1 d . . . . .
C3 C 0.22205(11) 0.30219(18) 0.26285(8) 0.0123(3) Uani 1 1 d . . . . .
C2 C 0.16421(11) 0.31404(17) 0.29976(8) 0.0119(3) Uani 1 1 d . . . . .
H2 H 0.187238 0.326193 0.345075 0.014 Uiso 1 1 calc R . . . .
C23 C -0.02773(14) 0.1683(2) 0.29685(11) 0.0197(4) Uani 1 1 d . . . . .
H23A H -0.052575 0.149523 0.250715 0.030 Uiso 1 1 calc GR . . . .
H23B H -0.072788 0.162934 0.317238 0.030 Uiso 1 1 calc GR . . . .
H23C H 0.017681 0.106186 0.316914 0.030 Uiso 1 1 calc GR . . . .
C22 C -0.06105(12) 0.4017(2) 0.27611(10) 0.0183(3) Uani 1 1 d . . . . .
H22A H -0.036930 0.488163 0.283258 0.027 Uiso 1 1 calc GR . . . .
H22B H -0.105951 0.393398 0.296509 0.027 Uiso 1 1 calc GR . . . .
H22C H -0.085996 0.386005 0.229687 0.027 Uiso 1 1 calc GR . . . .
C28 C 0.28944(13) 0.29241(19) 0.49601(9) 0.0166(3) Uani 1 1 d . . . . .
H28 H 0.279167 0.228867 0.523640 0.020 Uiso 1 1 calc R . . . .
C10 C 0.31390(11) 0.29413(17) 0.28958(8) 0.0115(3) Uani 1 1 d . . . . .
F4 F 0.8046(2) 0.0364(3) 0.40435(15) 0.0729(11) Uani 0.827(3) 1 d . U P A 1
C11 C 0.37327(12) 0.2549(2) 0.25099(9) 0.0157(3) Uani 1 1 d . . . . .
C7 C -0.01463(16) 0.4036(2) 0.07848(10) 0.0254(4) Uani 1 1 d . . . . .
H7A H -0.053355 0.410469 0.104352 0.038 Uiso 1 1 calc GR . . . .
H7B H -0.048673 0.399263 0.032656 0.038 Uiso 1 1 calc GR . . . .
H7C H 0.023158 0.478464 0.086161 0.038 Uiso 1 1 calc GR . . . .
C13 C 0.45710(11) 0.3084(2) 0.36424(9) 0.0153(3) Uani 1 1 d . . . . .
C26 C 0.29100(13) 0.51402(19) 0.46761(9) 0.0172(3) Uani 1 1 d . . . . .
H26 H 0.282623 0.601031 0.476337 0.021 Uiso 1 1 calc R . . . .
C27 C 0.27912(14) 0.4202(2) 0.50855(9) 0.0193(4) Uani 1 1 d . . . . .
H27 H 0.263838 0.443466 0.545383 0.023 Uiso 1 1 calc R . . . .
C30 C 0.32071(12) 0.11357(18) 0.43030(9) 0.0152(3) Uani 1 1 d . . . . .
H30 H 0.347409 0.104253 0.395401 0.018 Uiso 1 1 calc R . . . .
F6 F 0.7028(2) 0.3580(2) 0.38346(11) 0.0563(8) Uani 0.827(3) 1 d . U P A 1
C18 C 0.38020(13) 0.3633(2) 0.20467(10) 0.0216(4) Uani 1 1 d . . . . .
H18A H 0.322206 0.379683 0.173666 0.026 Uiso 1 1 calc R . . . .
H18B H 0.399329 0.442213 0.230136 0.026 Uiso 1 1 calc R . . . .
C9 C 0.09828(15) 0.2683(3) 0.05576(11) 0.0287(5) Uani 1 1 d . . . . .
H9A H 0.135609 0.343449 0.061404 0.043 Uiso 1 1 calc GR . . . .
H9B H 0.062684 0.261203 0.010393 0.043 Uiso 1 1 calc GR . . . .
H9C H 0.133791 0.191473 0.068572 0.043 Uiso 1 1 calc GR . . . .
C31 C 0.23125(14) 0.0507(2) 0.40706(11) 0.0224(4) Uani 1 1 d . . . . .
H31A H 0.202524 0.063079 0.439559 0.034 Uiso 1 1 calc GR . . . .
H31B H 0.237519 -0.040839 0.400479 0.034 Uiso 1 1 calc GR . . . .
H31C H 0.196687 0.089929 0.366316 0.034 Uiso 1 1 calc GR . . . .
C8 C -0.01801(16) 0.1643(2) 0.08745(11) 0.0266(5) Uani 1 1 d . . . . .
H8A H 0.017576 0.087351 0.099451 0.040 Uiso 1 1 calc GR . . . .
H8B H -0.053446 0.158972 0.041969 0.040 Uiso 1 1 calc GR . . . .
H8C H -0.055422 0.171202 0.114340 0.040 Uiso 1 1 calc GR . . . .
C12 C 0.46038(12) 0.2354(2) 0.30496(9) 0.0186(4) Uani 1 1 d . . . . .
H12A H 0.470205 0.143455 0.315162 0.022 Uiso 1 1 calc R . . . .
H12B H 0.508090 0.267801 0.290759 0.022 Uiso 1 1 calc R . . . .
C34 C 0.22527(14) 0.6404(2) 0.33455(11) 0.0221(4) Uani 1 1 d . . . . .
H34A H 0.187067 0.569920 0.313793 0.033 Uiso 1 1 calc GR . . . .
H34B H 0.225849 0.704510 0.302092 0.033 Uiso 1 1 calc GR . . . .
H34C H 0.204456 0.679458 0.367435 0.033 Uiso 1 1 calc GR . . . .
C32 C 0.37723(15) 0.0421(2) 0.49003(10) 0.0218(4) Uani 1 1 d . . . . .
H32A H 0.432107 0.087164 0.508049 0.033 Uiso 1 1 calc GR . . . .
H32B H 0.388072 -0.044769 0.477819 0.033 Uiso 1 1 calc GR . . . .
H32C H 0.347641 0.038098 0.522400 0.033 Uiso 1 1 calc GR . . . .
C35 C 0.37570(16) 0.7008(2) 0.39816(12) 0.0245(4) Uani 1 1 d . . . . .
H35A H 0.354180 0.740987 0.430415 0.037 Uiso 1 1 calc GR . . . .
H35B H 0.376385 0.763818 0.365221 0.037 Uiso 1 1 calc GR . . . .
H35C H 0.434232 0.668962 0.419153 0.037 Uiso 1 1 calc GR . . . .
C19 C 0.44216(16) 0.3353(3) 0.16671(12) 0.0346(6) Uani 1 1 d . . . . .
H19A H 0.443989 0.408982 0.139561 0.052 Uiso 1 1 calc GR . . . .
H19B H 0.422147 0.260011 0.139437 0.052 Uiso 1 1 calc GR . . . .
H19C H 0.499932 0.319151 0.196866 0.052 Uiso 1 1 calc GR . . . .
C14 C 0.50207(13) 0.2366(3) 0.42651(10) 0.0231(4) Uani 1 1 d . . . . .
H14A H 0.488993 0.277772 0.462468 0.035 Uiso 1 1 calc GR . . . .
H14B H 0.564425 0.237731 0.434649 0.035 Uiso 1 1 calc GR . . . .
H14C H 0.481722 0.147996 0.422459 0.035 Uiso 1 1 calc GR . . . .
C16 C 0.34653(15) 0.1260(2) 0.21494(10) 0.0238(4) Uani 1 1 d . . . . .
H16A H 0.299172 0.142632 0.174328 0.029 Uiso 1 1 calc R . . . .
H16B H 0.396017 0.092850 0.203174 0.029 Uiso 1 1 calc R . . . .
F5 F 0.8662(2) 0.2707(5) 0.41721(18) 0.0858(14) Uani 0.827(3) 1 d . U P A 1
C17 C 0.31730(19) 0.0226(2) 0.25238(13) 0.0328(5) Uani 1 1 d . . . . .
H17A H 0.308847 -0.057735 0.228192 0.049 Uiso 1 1 calc GR . . . .
H17B H 0.262981 0.048429 0.258460 0.049 Uiso 1 1 calc GR . . . .
H17C H 0.361288 0.010696 0.294550 0.049 Uiso 1 1 calc GR . . . .
C15 C 0.49603(13) 0.4423(2) 0.37007(13) 0.0264(4) Uani 1 1 d . . . . .
H15A H 0.466136 0.491792 0.331360 0.040 Uiso 1 1 calc GR . . . .
H15B H 0.557286 0.435936 0.374482 0.040 Uiso 1 1 calc GR . . . .
H15C H 0.489642 0.484977 0.408109 0.040 Uiso 1 1 calc GR . . . .
F8 F 0.8889(6) 0.1679(12) 0.4226(6) 0.0507(19) Uani 0.173(3) 1 d D U P A 2
F9 F 0.7978(8) 0.3797(9) 0.3926(5) 0.0525(17) Uani 0.173(3) 1 d D U P A 2
F10 F 0.6563(6) 0.2484(14) 0.3706(5) 0.060(2) Uani 0.173(3) 1 d D U P A 2
F7 F 0.7474(8) 0.0389(9) 0.4034(5) 0.0513(17) Uani 0.173(3) 1 d D U P A 2
Sb2 Sb 0.7734(2) 0.2146(3) 0.39777(15) 0.0198(4) Uani 0.173(3) 1 d . U P A 2

loop_
_atom_site_aniso_label
_atom_site_aniso_U_11
_atom_site_aniso_U_22
_atom_site_aniso_U_33
_atom_site_aniso_U_23
_atom_site_aniso_U_13
_atom_site_aniso_U_12
Sb1 0.0223(2) 0.02573(19) 0.02030(16) -0.00244(12) 0.01052(15) 0.00617(14)
O1 0.0107(5) 0.0270(7) 0.0073(5) -0.0003(5) 0.0018(4) -0.0022(5)
F2 0.0660(12) 0.0520(11) 0.0181(6) 0.0034(7) 0.0143(7) 0.0170(9)
N1 0.0085(6) 0.0154(7) 0.0085(6) -0.0006(5) 0.0027(5) 0.0019(5)
F1 0.0874(17) 0.0876(17) 0.0228(7) -0.0088(9) 0.0281(10) -0.0004(13)
F3 0.0292(10) 0.0699(17) 0.0518(14) -0.0286(12) 0.0142(10) -0.0096(10)
C5 0.0133(7) 0.0209(8) 0.0090(7) -0.0013(6) 0.0038(6) -0.0019(6)
C6 0.0157(8) 0.0231(9) 0.0068(7) -0.0008(6) 0.0024(6) -0.0037(6)
C1 0.0121(7) 0.0158(7) 0.0088(7) 0.0002(6) 0.0033(6) -0.0006(6)
C20 0.0108(7) 0.0185(8) 0.0104(7) 0.0015(6) 0.0041(6) 0.0000(6)
C21 0.0159(8) 0.0273(9) 0.0102(7) 0.0008(6) 0.0061(6) 0.0029(7)
C4 0.0122(7) 0.0253(9) 0.0084(7) -0.0013(6) 0.0035(6) -0.0009(6)
C24 0.0087(6) 0.0157(7) 0.0073(6) -0.0007(5) 0.0023(5) 0.0016(5)
C33 0.0170(8) 0.0142(8) 0.0146(8) 0.0014(6) 0.0047(6) 0.0003(6)
C25 0.0119(7) 0.0149(7) 0.0100(7) -0.0019(6) 0.0027(6) -0.0004(6)
C29 0.0112(7) 0.0155(7) 0.0091(7) 0.0003(6) 0.0025(6) 0.0009(6)
C3 0.0111(7) 0.0177(8) 0.0082(7) -0.0005(6) 0.0033(5) 0.0002(6)
C2 0.0119(7) 0.0163(8) 0.0075(6) -0.0007(5) 0.0032(5) -0.0002(6)
C23 0.0190(9) 0.0205(9) 0.0222(9) -0.0005(7) 0.0100(7) -0.0043(7)
C22 0.0141(8) 0.0242(9) 0.0164(8) 0.0043(7) 0.0047(6) 0.0049(7)
C28 0.0193(8) 0.0207(9) 0.0111(7) 0.0019(6) 0.0068(6) -0.0002(7)
C10 0.0116(7) 0.0148(7) 0.0083(7) 0.0002(5) 0.0034(5) 0.0019(6)
F4 0.073(2) 0.0570(17) 0.0663(18) -0.0201(14) -0.0084(15) 0.0455(15)
C11 0.0117(7) 0.0275(9) 0.0093(7) 0.0009(6) 0.0051(6) 0.0052(7)
C7 0.0293(11) 0.0265(10) 0.0142(9) 0.0008(7) -0.0017(8) 0.0029(8)
C13 0.0081(7) 0.0256(9) 0.0120(7) 0.0017(6) 0.0030(6) 0.0043(6)
C26 0.0206(8) 0.0175(8) 0.0140(8) -0.0039(6) 0.0061(7) 0.0006(7)
C27 0.0251(9) 0.0234(9) 0.0123(8) -0.0026(7) 0.0099(7) 0.0008(7)
C30 0.0180(8) 0.0146(8) 0.0119(7) 0.0013(6) 0.0034(6) 0.0025(6)
F6 0.103(2) 0.0322(11) 0.0319(11) 0.0061(9) 0.0190(13) 0.0299(13)
C18 0.0138(8) 0.0402(12) 0.0121(8) 0.0084(8) 0.0060(7) 0.0033(8)
C9 0.0226(10) 0.0534(15) 0.0107(8) -0.0041(9) 0.0063(7) -0.0033(10)
C31 0.0222(9) 0.0168(9) 0.0237(10) 0.0007(7) 0.0009(8) -0.0026(7)
C8 0.0310(11) 0.0289(11) 0.0152(9) -0.0008(8) 0.0010(8) -0.0117(9)
C12 0.0134(8) 0.0311(10) 0.0119(8) 0.0016(7) 0.0048(6) 0.0088(7)
C34 0.0217(9) 0.0190(9) 0.0228(10) 0.0053(7) 0.0034(8) 0.0063(7)
C32 0.0251(10) 0.0191(9) 0.0178(9) 0.0060(7) 0.0023(7) 0.0048(7)
C35 0.0269(10) 0.0183(9) 0.0270(11) -0.0020(8) 0.0068(9) -0.0069(8)
C19 0.0232(10) 0.0671(19) 0.0185(10) 0.0069(11) 0.0137(9) 0.0026(11)
C14 0.0124(8) 0.0429(13) 0.0130(8) 0.0054(8) 0.0026(7) 0.0084(8)
C16 0.0249(10) 0.0313(11) 0.0152(9) -0.0073(8) 0.0064(7) 0.0077(8)
F5 0.0500(17) 0.145(4) 0.078(2) -0.052(2) 0.0416(17) -0.053(2)
C17 0.0451(15) 0.0241(11) 0.0311(12) -0.0097(9) 0.0147(11) 0.0009(10)
C15 0.0114(8) 0.0304(11) 0.0362(12) -0.0015(9) 0.0061(8) -0.0036(7)
F8 0.0320(16) 0.057(5) 0.066(3) 0.029(5) 0.0201(17) 0.015(2)
F9 0.076(5) 0.0279(14) 0.054(4) 0.0093(17) 0.021(4) 0.006(2)
F10 0.0302(16) 0.108(5) 0.043(2) 0.037(5) 0.0134(19) 0.022(3)
F7 0.071(4) 0.0340(15) 0.052(3) -0.0107(15) 0.024(5) -0.016(2)
Sb2 0.0250(9) 0.0250(7) 0.0080(5) 0.0008(4) 0.0033(5) 0.0061(6)

loop_
_atom_type_symbol
_atom_type_description
_atom_type_scat_dispersion_real
_atom_type_scat_dispersion_imag
_atom_type_scat_source
C C 0.0015 0.0009 'International Tables Vol C Tables 4.2.6.8 and 6.1.1.4'
H H 0.0000 0.0000 'International Tables Vol C Tables 4.2.6.8 and 6.1.1.4'
F F 0.0096 0.0061 'International Tables Vol C Tables 4.2.6.8 and 6.1.1.4'
N N 0.0030 0.0019 'International Tables Vol C Tables 4.2.6.8 and 6.1.1.4'
O O 0.0056 0.0036 'International Tables Vol C Tables 4.2.6.8 and 6.1.1.4'
Sb Sb -1.0547 1.0104 'International Tables Vol C Tables 4.2.6.8 and 6.1.1.4'

loop_
_geom_angle_atom_site_label_1
_geom_angle_atom_site_label_2
_geom_angle_atom_site_label_3
_geom_angle
F1 Sb1 F2 177.23(12)
F1 Sb1 F3 91.81(12)
F1 Sb1 F4 89.44(14)
F1 Sb1 F6 92.09(12)
F1 Sb1 F5 89.68(14)
F3 Sb1 F2 90.84(11)
F3 Sb1 F6 88.05(14)
F4 Sb1 F2 91.45(12)
F4 Sb1 F3 88.49(15)
F4 Sb1 F6 176.27(18)
F4 Sb1 F5 90.7(2)
F6 Sb1 F2 87.19(10)
F5 Sb1 F2 87.68(13)
F5 Sb1 F3 178.30(17)
F5 Sb1 F6 92.71(19)
C1 O1 C5 119.72(15)
C24 N1 C13 118.57(14)
C10 N1 C24 127.74(15)
C10 N1 C13 113.59(14)
O1 C5 C6 111.29(15)
C4 C5 O1 120.76(16)
C4 C5 C6 127.95(17)
C5 C6 C7 108.86(16)
C5 C6 C9 110.91(16)
C5 C6 C8 108.91(16)
C9 C6 C7 109.64(19)
C9 C6 C8 108.38(19)
C8 C6 C7 110.13(19)
O1 C1 C20 111.82(15)
C2 C1 O1 121.32(16)
C2 C1 C20 126.71(16)
C1 C20 C21 110.62(15)
C1 C20 C23 107.42(15)
C1 C20 C22 110.40(15)
C21 C20 C23 109.05(16)
C21 C20 C22 109.79(16)
C22 C20 C23 109.51(16)
C20 C21 H21A 109.5
C20 C21 H21B 109.5
C20 C21 H21C 109.5
H21A C21 H21B 109.5
H21A C21 H21C 109.5
H21B C21 H21C 109.5
C5 C4 H4 118.9
C5 C4 C3 122.20(17)
C3 C4 H4 118.9
C25 C24 N1 119.69(15)
C25 C24 C29 122.27(16)
C29 C24 N1 118.04(16)
C25 C33 H33 108.4
C25 C33 C34 109.71(16)
C25 C33 C35 113.18(16)
C34 C33 H33 108.4
C34 C33 C35 108.76(17)
C35 C33 H33 108.4
C24 C25 C33 124.16(16)
C26 C25 C24 117.33(17)
C26 C25 C33 118.26(17)
C24 C29 C30 123.62(16)
C28 C29 C24 117.65(17)
C28 C29 C30 118.65(16)
C4 C3 C2 114.13(16)
C10 C3 C4 120.81(16)
C10 C3 C2 124.99(16)
C1 C2 C3 121.75(16)
C1 C2 H2 119.1
C3 C2 H2 119.1
C20 C23 H23A 109.5
C20 C23 H23B 109.5
C20 C23 H23C 109.5
H23A C23 H23B 109.5
H23A C23 H23C 109.5
H23B C23 H23C 109.5
C20 C22 H22A 109.5
C20 C22 H22B 109.5
C20 C22 H22C 109.5
H22A C22 H22B 109.5
H22A C22 H22C 109.5
H22B C22 H22C 109.5
C29 C28 H28 119.5
C27 C28 C29 121.09(18)
C27 C28 H28 119.5
N1 C10 C3 125.72(16)
N1 C10 C11 110.20(15)
C3 C10 C11 124.07(15)
C10 C11 C18 110.89(16)
C10 C11 C12 102.01(14)
C10 C11 C16 112.73(16)
C18 C11 C16 111.81(17)
C12 C11 C18 110.63(17)
C12 C11 C16 108.32(17)
C6 C7 H7A 109.5
C6 C7 H7B 109.5
C6 C7 H7C 109.5
H7A C7 H7B 109.5
H7A C7 H7C 109.5
H7B C7 H7C 109.5
N1 C13 C14 111.80(15)
N1 C13 C15 110.30(16)
C12 C13 N1 100.85(14)
C12 C13 C14 112.05(17)
C12 C13 C15 113.79(18)
C14 C13 C15 107.99(18)
C25 C26 H26 119.4
C27 C26 C25 121.24(18)
C27 C26 H26 119.4
C28 C27 H27 119.8
C26 C27 C28 120.31(17)
C26 C27 H27 119.8
C29 C30 H30 108.1
C29 C30 C31 111.54(16)
C29 C30 C32 111.91(16)
C31 C30 H30 108.1
C32 C30 H30 108.1
C32 C30 C31 108.93(17)
C11 C18 H18A 108.6
C11 C18 H18B 108.6
H18A C18 H18B 107.6
C19 C18 C11 114.5(2)
C19 C18 H18A 108.6
C19 C18 H18B 108.6
C6 C9 H9A 109.5
C6 C9 H9B 109.5
C6 C9 H9C 109.5
H9A C9 H9B 109.5
H9A C9 H9C 109.5
H9B C9 H9C 109.5
C30 C31 H31A 109.5
C30 C31 H31B 109.5
C30 C31 H31C 109.5
H31A C31 H31B 109.5
H31A C31 H31C 109.5
H31B C31 H31C 109.5
C6 C8 H8A 109.5
C6 C8 H8B 109.5
C6 C8 H8C 109.5
H8A C8 H8B 109.5
H8A C8 H8C 109.5
H8B C8 H8C 109.5
C11 C12 H12A 110.1
C11 C12 H12B 110.1
C13 C12 C11 107.95(15)
C13 C12 H12A 110.1
C13 C12 H12B 110.1
H12A C12 H12B 108.4
C33 C34 H34A 109.5
C33 C34 H34B 109.5
C33 C34 H34C 109.5
H34A C34 H34B 109.5
H34A C34 H34C 109.5
H34B C34 H34C 109.5
C30 C32 H32A 109.5
C30 C32 H32B 109.5
C30 C32 H32C 109.5
H32A C32 H32B 109.5
H32A C32 H32C 109.5
H32B C32 H32C 109.5
C33 C35 H35A 109.5
C33 C35 H35B 109.5
C33 C35 H35C 109.5
H35A C35 H35B 109.5
H35A C35 H35C 109.5
H35B C35 H35C 109.5
C18 C19 H19A 109.5
C18 C19 H19B 109.5
C18 C19 H19C 109.5
H19A C19 H19B 109.5
H19A C19 H19C 109.5
H19B C19 H19C 109.5
C13 C14 H14A 109.5
C13 C14 H14B 109.5
C13 C14 H14C 109.5
H14A C14 H14B 109.5
H14A C14 H14C 109.5
H14B C14 H14C 109.5
C11 C16 H16A 108.4
C11 C16 H16B 108.4
H16A C16 H16B 107.5
C17 C16 C11 115.45(18)
C17 C16 H16A 108.4
C17 C16 H16B 108.4
C16 C17 H17A 109.5
C16 C17 H17B 109.5
C16 C17 H17C 109.5
H17A C17 H17B 109.5
H17A C17 H17C 109.5
H17B C17 H17C 109.5
C13 C15 H15A 109.5
C13 C15 H15B 109.5
C13 C15 H15C 109.5
H15A C15 H15B 109.5
H15A C15 H15C 109.5
H15B C15 H15C 109.5
F2 Sb2 F1 164.1(2)
F2 Sb2 F7 78.6(4)
F1 Sb2 F7 90.1(4)
F8 Sb2 F2 95.5(4)
F8 Sb2 F1 95.0(4)
F8 Sb2 F7 87.4(5)
F9 Sb2 F2 101.4(4)
F9 Sb2 F1 90.0(4)
F9 Sb2 F8 92.6(5)
F9 Sb2 F10 91.4(5)
F9 Sb2 F7 179.9(6)
F10 Sb2 F2 85.5(4)
F10 Sb2 F1 83.1(4)
F10 Sb2 F8 175.6(7)
F10 Sb2 F7 88.5(6)

loop_
_geom_bond_atom_site_label_1
_geom_bond_atom_site_label_2
_geom_bond_distance
Sb1 F2 1.8781(18)
Sb1 F1 1.845(2)
Sb1 F3 1.874(2)
Sb1 F4 1.846(3)
Sb1 F6 1.876(2)
Sb1 F5 1.855(3)
O1 C5 1.369(2)
O1 C1 1.364(2)
F2 Sb2 1.874(4)
N1 C24 1.448(2)
N1 C10 1.339(2)
N1 C13 1.522(2)
F1 Sb2 1.884(4)
C5 C6 1.512(3)
C5 C4 1.356(3)
C6 C7 1.537(3)
C6 C9 1.528(3)
C6 C8 1.531(3)
C1 C20 1.513(2)
C1 C2 1.355(2)
C20 C21 1.530(3)
C20 C23 1.539(3)
C20 C22 1.539(3)
C21 H21A 0.9800
C21 H21B 0.9800
C21 H21C 0.9800
C4 H4 0.9500
C4 C3 1.432(2)
C24 C25 1.406(2)
C24 C29 1.414(2)
C33 H33 1.0000
C33 C25 1.523(3)
C33 C34 1.532(3)
C33 C35 1.535(3)
C25 C26 1.404(3)
C29 C28 1.396(3)
C29 C30 1.525(3)
C3 C2 1.435(2)
C3 C10 1.433(2)
C2 H2 0.9500
C23 H23A 0.9800
C23 H23B 0.9800
C23 H23C 0.9800
C22 H22A 0.9800
C22 H22B 0.9800
C22 H22C 0.9800
C28 H28 0.9500
C28 C27 1.387(3)
C10 C11 1.536(2)
C11 C18 1.550(3)
C11 C12 1.547(3)
C11 C16 1.554(3)
C7 H7A 0.9800
C7 H7B 0.9800
C7 H7C 0.9800
C13 C12 1.522(3)
C13 C14 1.524(3)
C13 C15 1.529(3)
C26 H26 0.9500
C26 C27 1.385(3)
C27 H27 0.9500
C30 H30 1.0000
C30 C31 1.538(3)
C30 C32 1.533(3)
C18 H18A 0.9900
C18 H18B 0.9900
C18 C19 1.533(3)
C9 H9A 0.9800
C9 H9B 0.9800
C9 H9C 0.9800
C31 H31A 0.9800
C31 H31B 0.9800
C31 H31C 0.9800
C8 H8A 0.9800
C8 H8B 0.9800
C8 H8C 0.9800
C12 H12A 0.9900
C12 H12B 0.9900
C34 H34A 0.9800
C34 H34B 0.9800
C34 H34C 0.9800
C32 H32A 0.9800
C32 H32B 0.9800
C32 H32C 0.9800
C35 H35A 0.9800
C35 H35B 0.9800
C35 H35C 0.9800
C19 H19A 0.9800
C19 H19B 0.9800
C19 H19C 0.9800
C14 H14A 0.9800
C14 H14B 0.9800
C14 H14C 0.9800
C16 H16A 0.9900
C16 H16B 0.9900
C16 C17 1.526(4)
C17 H17A 0.9800
C17 H17B 0.9800
C17 H17C 0.9800
C15 H15A 0.9800
C15 H15B 0.9800
C15 H15C 0.9800
F8 Sb2 1.860(9)
F9 Sb2 1.787(10)
F10 Sb2 1.853(10)
F7 Sb2 1.902(10)
